data_7215781
loop_
_publ_author_name
'Yu, Tanlai'
'Shen, Junju'
'Fu, Yangbo'
'Fu, Yunlong'

_publ_section_title
;
 Solvent-cooperatively directed iodoargentate hybrids: Structures and
 optical properties
;
_journal_issue 24
_journal_name_full CrystEngComm
_journal_page_first 5280
_journal_paper_doi 10.1039/c3ce42579g
_journal_volume 16
_journal_year 2014
_chemical_formula_sum 'C10 H32 Ag2 I6 N4 O2'
_chemical_formula_weight 1217.54
_chemical_name_systematic
; 
 ? 
;
_space_group_IT_number 14
_symmetry_cell_setting monoclinic
_symmetry_space_group_name_Hall '-P 2yn'
_symmetry_space_group_name_H-M 'P 1 21/n 1'
_atom_sites_solution_hydrogens geom
_atom_sites_solution_primary direct
_atom_sites_solution_secondary difmap
_audit_creation_method SHELXL-97
_cell_angle_alpha 90.00
_cell_angle_beta 109.533(3)
_cell_angle_gamma 90.00
_cell_formula_units_Z 2
_cell_length_a 11.430(2)
_cell_length_b 8.6410(17)
_cell_length_c 14.858(3)
_cell_measurement_temperature 298(2)
_cell_volume 1383.0(5)
_computing_cell_refinement 'Bruker SMART'
_computing_data_collection 'Bruker SMART'
_computing_data_reduction 'Bruker SAINT'
_computing_molecular_graphics 'Bruker SHELXTL'
_computing_publication_material 'Bruker SHELXTL'
_computing_structure_refinement 'SHELXL-97 (Sheldrick, 1997)'
_computing_structure_solution 'SHELXS-97 (Sheldrick, 1990)'
_diffrn_ambient_temperature 298(2)
_diffrn_measured_fraction_theta_full 0.989
_diffrn_measured_fraction_theta_max 0.989
_diffrn_measurement_device_type 'CCD area detector'
_diffrn_measurement_method 'phi and omega scans'
_diffrn_radiation_monochromator graphite
_diffrn_radiation_source 'fine-focus sealed tube'
_diffrn_radiation_type MoK\a
_diffrn_radiation_wavelength 0.71073
_diffrn_reflns_av_R_equivalents 0.0261
_diffrn_reflns_av_sigmaI/netI 0.0306
_diffrn_reflns_limit_h_max 14
_diffrn_reflns_limit_h_min -14
_diffrn_reflns_limit_k_max 9
_diffrn_reflns_limit_k_min -10
_diffrn_reflns_limit_l_max 16
_diffrn_reflns_limit_l_min -18
_diffrn_reflns_number 6486
_diffrn_reflns_theta_full 25.99
_diffrn_reflns_theta_max 25.99
_diffrn_reflns_theta_min 1.96
_exptl_absorpt_coefficient_mu 8.124
_exptl_absorpt_correction_T_max 0.5626
_exptl_absorpt_correction_T_min 0.2934
_exptl_absorpt_correction_type multi-scan
_exptl_absorpt_process_details SADABS
_exptl_crystal_colour yellow
_exptl_crystal_density_diffrn 2.924
_exptl_crystal_density_method 'not measured'
_exptl_crystal_description plate
_exptl_crystal_F_000 1096
_exptl_crystal_size_max 0.20
_exptl_crystal_size_mid 0.11
_exptl_crystal_size_min 0.08
_refine_diff_density_max 1.287
_refine_diff_density_min -1.566
_refine_diff_density_rms 0.556
_refine_ls_extinction_method none
_refine_ls_goodness_of_fit_ref 1.222
_refine_ls_hydrogen_treatment mixed
_refine_ls_matrix_type full
_refine_ls_number_parameters 110
_refine_ls_number_reflns 2688
_refine_ls_number_restraints 0
_refine_ls_restrained_S_all 1.222
_refine_ls_R_factor_all 0.0384
_refine_ls_R_factor_gt 0.0292
_refine_ls_shift/su_max 0.000
_refine_ls_shift/su_mean 0.000
_refine_ls_structure_factor_coef Fsqd
_refine_ls_weighting_details 'calc w=1/[\s^2^(Fo^2^)+(0.0606P)^2^+0.1823P] where P=(Fo^2^+2Fc^2^)/3'
_refine_ls_weighting_scheme calc
_refine_ls_wR_factor_gt 0.0778
_refine_ls_wR_factor_ref 0.1124
_reflns_number_gt 2401
_reflns_number_total 2688
_reflns_threshold_expression >2sigma(I)
_cod_data_source_file c3ce42579g2.cif
_cod_data_source_block C10H32N4O2Ag2I6
_cod_depositor_comments
;
The following automatic conversions were performed:

'_symmetry_cell_setting' value 'Monoclinic' changed to 'monoclinic'
according to
/usr/data/users/saulius/crontab/automatic-downloads/rss-feeds/RSC/lib/dictionaries/cif_core.dic
dictionary named 'cif_core.dic' version 2.4.2 from
2011-04-26.

'_exptl_absorpt_correction_type' value 'Multi-scan'
changed to 'multi-scan' according to
/usr/data/users/saulius/crontab/automatic-downloads/rss-feeds/RSC/lib/dictionaries/cif_core.dic
dictionary named 'cif_core.dic' version 2.4.2 from 2011-04-26.

Automatic conversion script
Id: cif_fix_values 2281 2013-09-26 08:29:07Z andrius 

 Adding full bibliography for 7215779--7215785.cif.
;
_cod_original_sg_symbol_H-M P2(1)/n
_cod_database_code 7215781

loop_
_symmetry_equiv_pos_as_xyz
'x, y, z'
'-x+1/2, y+1/2, -z+1/2'
'-x, -y, -z'
'x-1/2, -y-1/2, z-1/2'

loop_
_atom_site_label
_atom_site_type_symbol
_atom_site_fract_x
_atom_site_fract_y
_atom_site_fract_z
_atom_site_U_iso_or_equiv
_atom_site_adp_type
_atom_site_occupancy
_atom_site_symmetry_multiplicity
_atom_site_calc_flag
_atom_site_refinement_flags
Ag1 Ag 0.14714(6) 0.01673(8) -0.00843(5) 0.0528(2) Uani 1 1 d .
I1 I 0.32871(4) -0.21849(5) 0.02112(3) 0.03654(17) Uani 1 1 d .
I2 I 0.26946(4) 0.28705(5) -0.03655(4) 0.03909(17) Uani 1 1 d .
I3 I 0.07445(4) 0.05958(5) 0.15982(4) 0.03872(17) Uani 1 1 d .
N1 N 0.5641(5) -0.0773(6) 0.3301(4) 0.0331(13) Uani 1 1 d .
H1A H 0.6164 -0.0137 0.3729 0.040 Uiso 1 1 calc R
H1B H 0.5557 -0.1637 0.3613 0.040 Uiso 1 1 calc R
N2 N 0.5098(5) 0.1003(7) 0.1611(4) 0.0345(13) Uani 1 1 d .
H2A H 0.5194 0.1865 0.1303 0.041 Uiso 1 1 calc R
H2B H 0.4580 0.0367 0.1180 0.041 Uiso 1 1 calc R
O1 O 0.5667(6) 0.4311(7) 0.1595(5) 0.0622(18) Uani 1 1 d .
C1 C 0.4554(6) 0.1406(8) 0.2309(5) 0.0364(16) Uani 1 1 d .
H1C H 0.3747 0.1869 0.1992 0.044 Uiso 1 1 calc R
H1D H 0.5070 0.2177 0.2734 0.044 Uiso 1 1 calc R
C2 C 0.6334(7) 0.0223(9) 0.2033(6) 0.0407(17) Uani 1 1 d .
H2C H 0.6923 0.0934 0.2453 0.049 Uiso 1 1 calc R
H2D H 0.6647 -0.0082 0.1528 0.049 Uiso 1 1 calc R
C3 C 0.6191(6) -0.1187(8) 0.2587(5) 0.0353(15) Uani 1 1 d .
H3A H 0.5669 -0.1942 0.2152 0.042 Uiso 1 1 calc R
H3B H 0.6998 -0.1654 0.2895 0.042 Uiso 1 1 calc R
C4 C 0.4394(6) 0.0006(9) 0.2907(5) 0.0355(15) Uani 1 1 d .
H4 H 0.3796 -0.0720 0.2491 0.043 Uiso 1 1 calc R
C5 C 0.3960(8) 0.0482(10) 0.3691(6) 0.048(2) Uani 1 1 d .
H5A H 0.4589 0.1093 0.4141 0.073 Uiso 1 1 calc R
H5B H 0.3791 -0.0420 0.4005 0.073 Uiso 1 1 calc R
H5C H 0.3216 0.1084 0.3440 0.073 Uiso 1 1 calc R

loop_
_atom_site_aniso_label
_atom_site_aniso_U_11
_atom_site_aniso_U_22
_atom_site_aniso_U_33
_atom_site_aniso_U_23
_atom_site_aniso_U_13
_atom_site_aniso_U_12
Ag1 0.0501(4) 0.0497(4) 0.0576(5) -0.0023(3) 0.0168(3) -0.0014(3)
I1 0.0392(3) 0.0329(3) 0.0362(3) -0.00350(19) 0.0107(2) -0.00079(18)
I2 0.0376(3) 0.0344(3) 0.0410(3) 0.0083(2) 0.0074(2) 0.00374(18)
I3 0.0369(3) 0.0390(3) 0.0402(3) -0.0029(2) 0.0129(2) 0.00078(19)
N1 0.037(3) 0.025(3) 0.031(3) 0.005(2) 0.004(2) -0.003(2)
N2 0.041(3) 0.034(3) 0.027(3) 0.001(2) 0.008(2) 0.000(3)
O1 0.059(4) 0.051(4) 0.078(5) 0.000(3) 0.024(4) -0.004(3)
C1 0.040(4) 0.035(4) 0.029(4) 0.004(3) 0.005(3) 0.005(3)
C2 0.042(4) 0.041(4) 0.039(4) 0.005(3) 0.012(3) 0.003(3)
C3 0.039(4) 0.035(4) 0.033(4) -0.001(3) 0.014(3) 0.007(3)
C4 0.026(3) 0.040(4) 0.035(4) -0.005(3) 0.003(3) -0.002(3)
C5 0.041(4) 0.073(6) 0.039(4) 0.007(4) 0.025(4) 0.008(4)

loop_
_atom_type_symbol
_atom_type_description
_atom_type_scat_dispersion_real
_atom_type_scat_dispersion_imag
_atom_type_scat_source
C C 0.0033 0.0016 'International Tables Vol C Tables 4.2.6.8 and 6.1.1.4'
H H 0.0000 0.0000 'International Tables Vol C Tables 4.2.6.8 and 6.1.1.4'
N N 0.0061 0.0033 'International Tables Vol C Tables 4.2.6.8 and 6.1.1.4'
Ag Ag -0.8971 1.1015 'International Tables Vol C Tables 4.2.6.8 and 6.1.1.4'
I I -0.4742 1.8119 'International Tables Vol C Tables 4.2.6.8 and 6.1.1.4'
O O 0.0106 0.0060 'International Tables Vol C Tables 4.2.6.8 and 6.1.1.4'

loop_
_geom_angle_atom_site_label_1
_geom_angle_atom_site_label_2
_geom_angle_atom_site_label_3
_geom_angle
_geom_angle_site_symmetry_1
_geom_angle_site_symmetry_3
I2 Ag1 I1 104.07(3) . .
I2 Ag1 I3 115.37(3) . 3
I1 Ag1 I3 111.63(3) . 3
I2 Ag1 I3 108.64(3) . .
I1 Ag1 I3 111.29(3) . .
I3 Ag1 I3 105.92(3) 3 .
Ag1 I3 Ag1 74.08(3) 3 .
C3 N1 C4 114.3(5) . .
C3 N1 H1A 108.7 . .
C4 N1 H1A 108.7 . .
C3 N1 H1B 108.7 . .
C4 N1 H1B 108.7 . .
H1A N1 H1B 107.6 . .
C1 N2 C2 112.8(6) . .
C1 N2 H2A 109.0 . .
C2 N2 H2A 109.0 . .
C1 N2 H2B 109.0 . .
C2 N2 H2B 109.0 . .
H2A N2 H2B 107.8 . .
N2 C1 C4 113.1(6) . .
N2 C1 H1C 109.0 . .
C4 C1 H1C 109.0 . .
N2 C1 H1D 109.0 . .
C4 C1 H1D 109.0 . .
H1C C1 H1D 107.8 . .
N2 C2 C3 109.4(6) . .
N2 C2 H2C 109.8 . .
C3 C2 H2C 109.8 . .
N2 C2 H2D 109.8 . .
C3 C2 H2D 109.8 . .
H2C C2 H2D 108.2 . .
N1 C3 C2 110.7(6) . .
N1 C3 H3A 109.5 . .
C2 C3 H3A 109.5 . .
N1 C3 H3B 109.5 . .
C2 C3 H3B 109.5 . .
H3A C3 H3B 108.1 . .
C5 C4 N1 110.1(6) . .
C5 C4 C1 111.9(6) . .
N1 C4 C1 107.2(5) . .
C5 C4 H4 109.2 . .
N1 C4 H4 109.2 . .
C1 C4 H4 109.2 . .
C4 C5 H5A 109.5 . .
C4 C5 H5B 109.5 . .
H5A C5 H5B 109.5 . .
C4 C5 H5C 109.5 . .
H5A C5 H5C 109.5 . .
H5B C5 H5C 109.5 . .

loop_
_geom_bond_atom_site_label_1
_geom_bond_atom_site_label_2
_geom_bond_distance
_geom_bond_site_symmetry_2
Ag1 I2 2.8242(9) .
Ag1 I1 2.8322(9) .
Ag1 I3 2.8460(9) 3
Ag1 I3 2.9095(10) .
I3 Ag1 2.8460(9) 3
N1 C3 1.447(9) .
N1 C4 1.506(8) .
N1 H1A 0.9000 .
N1 H1B 0.9000 .
N2 C1 1.418(8) .
N2 C2 1.500(9) .
N2 H2A 0.9000 .
N2 H2B 0.9000 .
C1 C4 1.548(10) .
C1 H1C 0.9700 .
C1 H1D 0.9700 .
C2 C3 1.509(10) .
C2 H2C 0.9700 .
C2 H2D 0.9700 .
C3 H3A 0.9700 .
C3 H3B 0.9700 .
C4 C5 1.470(10) .
C4 H4 0.9800 .
C5 H5A 0.9600 .
C5 H5B 0.9600 .
C5 H5C 0.9600 .

loop_
_geom_hbond_atom_site_label_D
_geom_hbond_atom_site_label_H
_geom_hbond_atom_site_label_A
_geom_hbond_distance_DH
_geom_hbond_distance_HA
_geom_hbond_distance_DA
_geom_hbond_angle_DHA
_geom_hbond_site_symmetry_A
N1 H1A I2 0.90 2.67 3.552(6) 166.5 4_666
N1 H1B I3 0.90 2.78 3.540(5) 143.2 2_545
N2 H2A O1 0.90 2.19 2.934(8) 139.7 .
N2 H2A I2 0.90 3.21 3.658(6) 112.8 .
N2 H2A I1 0.90 3.28 3.889(6) 127.0 3_655
N2 H2B I1 0.90 2.77 3.650(6) 164.7 .
